data_7100832
loop_
_publ_author_name
'Hiroyuki Matsuzaka'
'Ken Kamikawa'
'Hidenobu Morita'
'Shin Takemoto'

_publ_section_title
;
Synthesis of Ru-Pt and Ru-Pd mixed-metal imido
clusters from a diruthenium imido-methylene scaffold
[(Cp*Ru)2(mu2-NPh)(mu2-CH2)]
;
_journal_name_full 'Chemical Communications'
_journal_paper_doi 10.1039/b517222e
_journal_year 2006
_chemical_formula_sum 'C30 H48 N P Pt Ru2'
_chemical_formula_weight 850.89
_space_group_IT_number 14
_symmetry_cell_setting monoclinic
_symmetry_space_group_name_Hall '-P 2yn'
_symmetry_space_group_name_H-M 'P 1 21/n 1'
_cell_angle_alpha 90.00
_cell_angle_beta 92.64(3)
_cell_angle_gamma 90.00
_cell_formula_units_Z 4
_cell_length_a 10.825(3)
_cell_length_b 17.604(5)
_cell_length_c 16.735(4)
_cell_measurement_temperature 296(2)
_cell_volume 3185.6(15)
_diffrn_ambient_temperature 296(2)
_exptl_crystal_density_diffrn 1.774
_cod_original_sg_symbol_H-M 'P 21/n'
_cod_database_code 7100832

loop_
_symmetry_equiv_pos_as_xyz
'x, y, z'
'-x+1/2, y+1/2, -z+1/2'
'-x, -y, -z'
'x-1/2, -y-1/2, z-1/2'

loop_
_atom_site_label
_atom_site_type_symbol
_atom_site_fract_x
_atom_site_fract_y
_atom_site_fract_z
_atom_site_U_iso_or_equiv
_atom_site_adp_type
_atom_site_occupancy
_atom_site_symmetry_multiplicity
_atom_site_calc_flag
_atom_site_refinement_flags
_atom_site_disorder_assembly
_atom_site_disorder_group
Pt1 Pt 0.11604(2) 0.199311(11) 0.288886(14) 0.03464(8) Uani 1 1 d . . .
Ru1 Ru 0.25221(4) 0.07142(2) 0.33665(3) 0.03507(12) Uani 1 1 d . . .
Ru2 Ru 0.13761(5) 0.05759(2) 0.20002(3) 0.03626(12) Uani 1 1 d . . .
P1 P -0.04012(16) 0.25117(9) 0.34944(11) 0.0457(4) Uani 1 1 d . . .
N1 N 0.2551(4) 0.1405(2) 0.2389(3) 0.0318(9) Uani 1 1 d . . .
C1 C 0.1245(7) -0.0080(4) 0.2993(4) 0.0530(17) Uani 1 1 d . . .
H1A H 0.1553 -0.0595 0.2950 0.064 Uiso 1 1 calc R . .
H1B H 0.0459 -0.0057 0.3249 0.064 Uiso 1 1 calc R . .
C2 C 0.3589(5) 0.1668(3) 0.2007(3) 0.0342(11) Uani 1 1 d . . .
C3 C 0.4416(6) 0.1151(4) 0.1687(4) 0.0476(15) Uani 1 1 d . . .
H3 H 0.4256 0.0633 0.1715 0.057 Uiso 1 1 calc R . .
C4 C 0.5468(7) 0.1403(5) 0.1329(5) 0.063(2) Uani 1 1 d . . .
H4 H 0.6009 0.1052 0.1119 0.075 Uiso 1 1 calc R . .
C5 C 0.5721(7) 0.2169(5) 0.1280(5) 0.067(2) Uani 1 1 d . . .
H5 H 0.6436 0.2335 0.1046 0.080 Uiso 1 1 calc R . .
C6 C 0.4911(7) 0.2686(5) 0.1580(5) 0.064(2) Uani 1 1 d . . .
H6 H 0.5074 0.3203 0.1541 0.077 Uiso 1 1 calc R . .
C7 C 0.3862(6) 0.2444(4) 0.1937(4) 0.0459(14) Uani 1 1 d . . .
H7 H 0.3323 0.2801 0.2136 0.055 Uiso 1 1 calc R . .
C8 C -0.1033(10) 0.1967(5) 0.4303(7) 0.090(3) Uani 1 1 d . . .
H8A H -0.0377 0.1822 0.4678 0.135 Uiso 1 1 calc R . .
H8B H -0.1432 0.1519 0.4089 0.135 Uiso 1 1 calc R . .
H8C H -0.1624 0.2271 0.4570 0.135 Uiso 1 1 calc R . .
C9 C -0.0068(10) 0.3420(5) 0.3974(6) 0.082(3) Uani 1 1 d . . .
H9A H -0.0623 0.3498 0.4397 0.123 Uiso 1 1 calc R . .
H9B H -0.0173 0.3820 0.3587 0.123 Uiso 1 1 calc R . .
H9C H 0.0769 0.3421 0.4190 0.123 Uiso 1 1 calc R . .
C10 C -0.1766(9) 0.2753(6) 0.2882(7) 0.091(3) Uani 1 1 d . . .
H10A H -0.1962 0.2345 0.2518 0.136 Uiso 1 1 calc R . .
H10B H -0.1613 0.3207 0.2585 0.136 Uiso 1 1 calc R . .
H10C H -0.2448 0.2837 0.3219 0.136 Uiso 1 1 calc R . .
C11 C 0.2808(7) 0.0375(4) 0.4617(4) 0.0487(15) Uani 1 1 d . . .
C12 C 0.3367(7) -0.0190(4) 0.4143(4) 0.0490(16) Uani 1 1 d . . .
C13 C 0.4331(7) 0.0154(4) 0.3729(4) 0.0545(17) Uani 1 1 d . . .
C14 C 0.4400(7) 0.0931(4) 0.3968(4) 0.0543(17) Uani 1 1 d . . .
C15 C 0.3467(7) 0.1071(4) 0.4507(4) 0.0480(15) Uani 1 1 d . . .
C16 C 0.1818(9) 0.0242(6) 0.5204(5) 0.081(3) Uani 1 1 d . . .
H16A H 0.1205 -0.0096 0.4973 0.122 Uiso 1 1 calc R . .
H16B H 0.1437 0.0718 0.5329 0.122 Uiso 1 1 calc R . .
H16C H 0.2180 0.0022 0.5684 0.122 Uiso 1 1 calc R . .
C17 C 0.3087(11) -0.1024(4) 0.4148(6) 0.086(3) Uani 1 1 d . . .
H17A H 0.3769 -0.1293 0.4401 0.129 Uiso 1 1 calc R . .
H17B H 0.2956 -0.1201 0.3608 0.129 Uiso 1 1 calc R . .
H17C H 0.2355 -0.1113 0.4437 0.129 Uiso 1 1 calc R . .
C18 C 0.5210(10) -0.0267(7) 0.3224(6) 0.099(4) Uani 1 1 d . . .
H18A H 0.5685 -0.0619 0.3551 0.148 Uiso 1 1 calc R . .
H18B H 0.5757 0.0087 0.2984 0.148 Uiso 1 1 calc R . .
H18C H 0.4752 -0.0540 0.2811 0.148 Uiso 1 1 calc R . .
C19 C 0.5350(9) 0.1497(6) 0.3712(6) 0.090(3) Uani 1 1 d . . .
H19A H 0.5027 0.2002 0.3759 0.135 Uiso 1 1 calc R . .
H19B H 0.5538 0.1403 0.3166 0.135 Uiso 1 1 calc R . .
H19C H 0.6088 0.1447 0.4047 0.135 Uiso 1 1 calc R . .
C20 C 0.3258(11) 0.1803(5) 0.4941(6) 0.086(3) Uani 1 1 d . . .
H20A H 0.3624 0.1772 0.5473 0.129 Uiso 1 1 calc R . .
H20B H 0.2386 0.1894 0.4966 0.129 Uiso 1 1 calc R . .
H20C H 0.3631 0.2213 0.4660 0.129 Uiso 1 1 calc R . .
C21 C -0.0128(6) 0.0831(4) 0.1120(4) 0.0454(14) Uani 1 1 d . . .
C22 C -0.0244(7) 0.0060(4) 0.1401(4) 0.0567(19) Uani 1 1 d . . .
C23 C 0.0859(8) -0.0331(4) 0.1190(4) 0.0573(19) Uani 1 1 d . . .
C24 C 0.1623(7) 0.0186(4) 0.0785(4) 0.0506(16) Uani 1 1 d . . .
C25 C 0.0986(6) 0.0885(4) 0.0722(4) 0.0444(14) Uani 1 1 d . . .
C26 C -0.1069(8) 0.1446(5) 0.1181(5) 0.073(2) Uani 1 1 d . . .
H26A H -0.0663 0.1914 0.1329 0.110 Uiso 1 1 calc R . .
H26B H -0.1641 0.1313 0.1579 0.110 Uiso 1 1 calc R . .
H26C H -0.1508 0.1508 0.0673 0.110 Uiso 1 1 calc R . .
C27 C -0.1329(9) -0.0266(6) 0.1811(6) 0.093(4) Uani 1 1 d . . .
H27A H -0.1913 -0.0469 0.1419 0.140 Uiso 1 1 calc R . .
H27B H -0.1718 0.0127 0.2109 0.140 Uiso 1 1 calc R . .
H27C H -0.1050 -0.0663 0.2169 0.140 Uiso 1 1 calc R . .
C28 C 0.1123(12) -0.1161(4) 0.1311(6) 0.098(4) Uani 1 1 d . . .
H28A H 0.1753 -0.1223 0.1729 0.147 Uiso 1 1 calc R . .
H28B H 0.1402 -0.1375 0.0823 0.147 Uiso 1 1 calc R . .
H28C H 0.0383 -0.1416 0.1458 0.147 Uiso 1 1 calc R . .
C29 C 0.2804(9) -0.0008(6) 0.0373(6) 0.085(3) Uani 1 1 d . . .
H29A H 0.2622 -0.0072 -0.0190 0.128 Uiso 1 1 calc R . .
H29B H 0.3145 -0.0470 0.0593 0.128 Uiso 1 1 calc R . .
H29C H 0.3391 0.0397 0.0456 0.128 Uiso 1 1 calc R . .
C30 C 0.1473(9) 0.1605(5) 0.0355(5) 0.070(2) Uani 1 1 d . . .
H30A H 0.2241 0.1744 0.0625 0.104 Uiso 1 1 calc R . .
H30B H 0.0883 0.2007 0.0409 0.104 Uiso 1 1 calc R . .
H30C H 0.1603 0.1521 -0.0202 0.104 Uiso 1 1 calc R . .

loop_
_atom_site_aniso_label
_atom_site_aniso_U_11
_atom_site_aniso_U_22
_atom_site_aniso_U_33
_atom_site_aniso_U_23
_atom_site_aniso_U_13
_atom_site_aniso_U_12
Pt1 0.02893(13) 0.03448(12) 0.04073(14) 0.00049(8) 0.00379(9) 0.00059(8)
Ru1 0.0347(3) 0.0365(2) 0.0333(2) 0.00387(16) -0.00584(18) -0.00540(17)
Ru2 0.0359(3) 0.0359(2) 0.0360(3) 0.00367(17) -0.00922(19) -0.00427(18)
P1 0.0337(9) 0.0456(8) 0.0586(11) -0.0059(7) 0.0111(7) 0.0008(6)
N1 0.027(2) 0.033(2) 0.034(2) 0.0016(17) -0.0048(18) 0.0027(17)
C1 0.051(4) 0.059(4) 0.048(4) 0.013(3) -0.013(3) -0.024(3)
C2 0.023(3) 0.043(3) 0.036(3) 0.002(2) -0.004(2) 0.000(2)
C3 0.045(4) 0.049(3) 0.048(4) -0.003(3) 0.006(3) 0.003(3)
C4 0.037(4) 0.089(6) 0.062(5) -0.006(4) 0.012(3) 0.012(4)
C5 0.042(5) 0.096(6) 0.065(5) 0.019(4) 0.018(4) -0.009(4)
C6 0.045(4) 0.068(5) 0.080(6) 0.023(4) 0.013(4) -0.012(4)
C7 0.040(4) 0.043(3) 0.055(4) 0.004(3) 0.005(3) -0.002(3)
C8 0.081(7) 0.085(6) 0.110(9) 0.014(5) 0.050(6) -0.005(5)
C9 0.085(7) 0.071(5) 0.092(7) -0.031(5) 0.033(5) -0.011(5)
C10 0.052(6) 0.113(8) 0.106(8) -0.017(6) -0.007(5) 0.033(5)
C11 0.046(4) 0.061(4) 0.038(4) 0.007(3) -0.009(3) -0.005(3)
C12 0.057(4) 0.044(3) 0.043(4) 0.004(3) -0.021(3) -0.002(3)
C13 0.048(4) 0.071(4) 0.043(4) 0.000(3) -0.009(3) 0.014(3)
C14 0.039(4) 0.068(4) 0.054(4) 0.011(3) -0.021(3) -0.011(3)
C15 0.058(4) 0.046(3) 0.038(4) -0.002(2) -0.016(3) -0.002(3)
C16 0.072(6) 0.117(8) 0.055(5) 0.018(5) 0.009(4) -0.007(5)
C17 0.125(9) 0.048(4) 0.081(6) 0.014(4) -0.046(6) -0.005(5)
C18 0.075(7) 0.142(9) 0.079(7) 0.004(6) 0.002(5) 0.057(7)
C19 0.057(6) 0.135(9) 0.077(6) 0.030(6) -0.024(5) -0.047(6)
C20 0.118(9) 0.064(5) 0.073(6) -0.026(4) -0.021(6) 0.004(5)
C21 0.041(4) 0.053(3) 0.040(3) 0.000(3) -0.015(3) 0.001(3)
C22 0.058(5) 0.063(4) 0.047(4) 0.007(3) -0.020(3) -0.025(4)
C23 0.076(6) 0.042(3) 0.052(4) -0.007(3) -0.028(4) 0.002(3)
C24 0.051(4) 0.055(4) 0.044(4) -0.010(3) -0.012(3) 0.009(3)
C25 0.043(4) 0.053(3) 0.036(3) 0.004(2) -0.009(3) 0.002(3)
C26 0.052(5) 0.093(6) 0.073(5) -0.011(4) -0.020(4) 0.030(4)
C27 0.066(6) 0.125(8) 0.086(7) 0.029(6) -0.027(5) -0.058(6)
C28 0.152(11) 0.047(4) 0.091(7) -0.011(4) -0.049(7) 0.003(5)
C29 0.078(7) 0.113(7) 0.064(6) -0.029(5) -0.003(5) 0.036(6)
C30 0.089(7) 0.074(5) 0.046(4) 0.022(4) -0.002(4) -0.020(4)

loop_
_geom_bond_atom_site_label_1
_geom_bond_atom_site_label_2
_geom_bond_distance
_geom_bond_site_symmetry_2
_geom_bond_publ_flag
Pt1 N1 2.037(5) . ?
Pt1 P1 2.2081(17) . ?
Pt1 Ru1 2.7878(8) . ?
Pt1 Ru2 2.9193(8) . ?
Ru1 N1 2.039(4) . ?
Ru1 C1 2.044(6) . ?
Ru1 C11 2.185(6) . ?
Ru1 C15 2.215(6) . ?
Ru1 C12 2.224(6) . ?
Ru1 C13 2.251(7) . ?
Ru1 C14 2.258(7) . ?
Ru1 Ru2 2.5625(9) . ?
Ru2 N1 2.024(5) . ?
Ru2 C1 2.034(6) . ?
Ru2 C23 2.152(6) . ?
Ru2 C24 2.175(7) . ?
Ru2 C22 2.178(7) . ?
Ru2 C21 2.192(6) . ?
Ru2 C25 2.228(6) . ?
P1 C8 1.818(9) . ?
P1 C9 1.818(8) . ?
P1 C10 1.809(10) . ?
N1 C2 1.397(7) . ?
C2 C3 1.400(8) . ?
C2 C7 1.403(8) . ?
C3 C4 1.384(10) . ?
C4 C5 1.380(11) . ?
C5 C6 1.375(12) . ?
C6 C7 1.376(9) . ?
C11 C12 1.424(10) . ?
C11 C15 1.434(9) . ?
C11 C16 1.504(11) . ?
C12 C13 1.415(11) . ?
C12 C17 1.500(10) . ?
C13 C14 1.426(10) . ?
C13 C18 1.497(11) . ?
C14 C15 1.407(11) . ?
C14 C19 1.509(10) . ?
C15 C20 1.502(10) . ?
C21 C25 1.407(10) . ?
C21 C22 1.444(9) . ?
C21 C26 1.493(10) . ?
C22 C23 1.437(12) . ?
C22 C27 1.501(11) . ?
C23 C24 1.423(11) . ?
C23 C28 1.500(10) . ?
C24 C25 1.413(9) . ?
C24 C29 1.519(12) . ?
C25 C30 1.514(9) . ?
